data_1543197
loop_
_publ_author_name
'Bhattacharjee, Subham'
'Maiti, Bappa'
'Bhattacharya, Santanu'

_publ_section_title
;
 First report of charge-transfer induced heat-set hydrogel. Structural
 insights and remarkable properties.
;
_journal_issue 21
_journal_name_full Nanoscale
_journal_page_first 11224
_journal_page_last 11233
_journal_paper_doi 10.1039/c6nr01128d
_journal_volume 8
_journal_year 2016
_chemical_formula_sum 'C21 H12 N3 O3'
_chemical_formula_weight 354.34
_chemical_name_systematic
;
 ?
;
_space_group_crystal_system monoclinic
_space_group_IT_number 14
_space_group_name_Hall '-P 2ybc'
_space_group_name_H-M_alt 'P 1 21/c 1'
_symmetry_space_group_name_Hall '-P 2ybc'
_symmetry_space_group_name_H-M 'P 1 21/c 1'
_atom_sites_solution_hydrogens geom
_audit_creation_method SHELXL-2013
_cell_angle_alpha 90
_cell_angle_beta 100.740(13)
_cell_angle_gamma 90
_cell_formula_units_Z 4
_cell_length_a 7.5752(18)
_cell_length_b 25.656(5)
_cell_length_c 11.692(2)
_cell_measurement_reflns_used 3045
_cell_measurement_temperature 100(2)
_cell_measurement_theta_max 19.62
_cell_measurement_theta_min 2.38
_cell_volume 2232.5(8)
_computing_structure_refinement 'SHELXL-2013 (Sheldrick, 2013)'
_diffrn_ambient_temperature 100(2)
_diffrn_measured_fraction_theta_full 0.962
_diffrn_measured_fraction_theta_max 0.991
_diffrn_measurement_device_type 'Bruker APEX-II CCD'
_diffrn_radiation_type MoK\a
_diffrn_radiation_wavelength 0.71073
_diffrn_reflns_av_R_equivalents 0.0807
_diffrn_reflns_av_unetI/netI 0.0850
_diffrn_reflns_Laue_measured_fraction_full 0.962
_diffrn_reflns_Laue_measured_fraction_max 0.991
_diffrn_reflns_limit_h_max 9
_diffrn_reflns_limit_h_min -9
_diffrn_reflns_limit_k_max 30
_diffrn_reflns_limit_k_min -30
_diffrn_reflns_limit_l_max 13
_diffrn_reflns_limit_l_min -13
_diffrn_reflns_number 25125
_diffrn_reflns_point_group_measured_fraction_full 0.962
_diffrn_reflns_point_group_measured_fraction_max 0.991
_diffrn_reflns_theta_full 25.242
_diffrn_reflns_theta_max 25.000
_diffrn_reflns_theta_min 1.587
_exptl_absorpt_coefficient_mu 0.073
_exptl_absorpt_correction_T_max 0.7461
_exptl_absorpt_correction_T_min 0.6402
_exptl_absorpt_correction_type multi-scan
_exptl_absorpt_process_details
;
SADABS-2012/1 (Bruker,2012) was used for absorption correction. 
wR2(int) was 0.0920 before and 0.0683 after correction. 
The Ratio of minimum to maximum transmission is 0.8581. 
The \l/2 correction factor is 0.0015.
;
_exptl_crystal_colour blue
_exptl_crystal_density_diffrn 1.054
_exptl_crystal_description block
_exptl_crystal_F_000 732
_exptl_crystal_size_max 0.200
_exptl_crystal_size_mid 0.200
_exptl_crystal_size_min 0.200
_platon_squeeze_details
;
;
_refine_diff_density_max 0.417
_refine_diff_density_min -0.346
_refine_diff_density_rms 0.101
_refine_ls_extinction_coef 0.002(2)
_refine_ls_extinction_expression Fc^*^=kFc[1+0.001xFc^2^\l^3^/sin(2\q)]^-1/4^
_refine_ls_extinction_method SHELXL
_refine_ls_goodness_of_fit_ref 1.359
_refine_ls_hydrogen_treatment constr
_refine_ls_matrix_type full
_refine_ls_number_parameters 245
_refine_ls_number_reflns 3881
_refine_ls_number_restraints 0
_refine_ls_restrained_S_all 1.359
_refine_ls_R_factor_all 0.2061
_refine_ls_R_factor_gt 0.1417
_refine_ls_shift/su_max 0.000
_refine_ls_shift/su_mean 0.000
_refine_ls_structure_factor_coef Fsqd
_refine_ls_weighting_details
;
 w=1/[\s^2^(Fo^2^)+(0.2000P)^2^]
 where P=(Fo^2^+2Fc^2^)/3
;
_refine_ls_weighting_scheme calc
_refine_ls_wR_factor_gt 0.4057
_refine_ls_wR_factor_ref 0.4303
_reflns_Friedel_coverage 0.000
_reflns_number_gt 1908
_reflns_number_total 3881
_reflns_threshold_expression 'I > 2\s(I)'
_cod_data_source_file c6nr01128d5.cif
_cod_data_source_block shelx
_cod_depositor_comments 'Adding full bibliography for 1543197--1543198.cif.'
_cod_original_cell_volume 2232.6(8)
_cod_database_code 1543197
_shelx_space_group_comment
;
The symmetry employed for this shelxl refinement is uniquely defined
by the following loop, which should always be used as a source of
symmetry information in preference to the above space-group names.
They are only intended as comments.
;
_shelx_estimated_absorpt_t_min 0.986
_shelx_estimated_absorpt_t_max 0.986
_shelxl_version_number 2013-2

loop_
_space_group_symop_operation_xyz
'x, y, z'
'-x, y+1/2, -z+1/2'
'-x, -y, -z'
'x, -y-1/2, z-1/2'

loop_
_atom_site_label
_atom_site_type_symbol
_atom_site_fract_x
_atom_site_fract_y
_atom_site_fract_z
_atom_site_U_iso_or_equiv
_atom_site_adp_type
_atom_site_occupancy
_atom_site_site_symmetry_order
_atom_site_calc_flag
_atom_site_refinement_flags_posn
_atom_site_refinement_flags_adp
C0AA C 0.4663(13) 0.5980(4) 0.0058(11) 0.100(4) Uani 1 1 d . .
H0AA H 0.4706 0.6340 0.0254 0.121 Uiso 1 1 calc R U
C1AA C 0.6794(16) 0.5732(4) 0.1964(15) 0.127(5) Uani 1 1 d . .
H1AA H 0.6948 0.6082 0.2225 0.153 Uiso 1 1 calc R U
C2 C 0.2341(18) 0.5178(4) -0.2410(11) 0.123(4) Uani 1 1 d . .
H2 H 0.1654 0.5420 -0.2925 0.148 Uiso 1 1 calc R U
C2AA C 0.7599(14) 0.5340(4) 0.2590(10) 0.105(3) Uani 1 1 d . .
H2AA H 0.8277 0.5446 0.3320 0.126 Uiso 1 1 calc R U
C3AA C 0.3498(12) 0.5309(2) -0.1301(12) 0.106(4) Uani 1 1 d . .
C4AA C 0.3681(17) 0.5855(3) -0.0941(12) 0.111(4) Uani 1 1 d . .
H4AA H 0.3083 0.6120 -0.1437 0.133 Uiso 1 1 calc R U
C6 C 0.5766(16) 0.5610(3) 0.0960(15) 0.120(4) Uani 1 1 d . .
C8 C 0.5530(14) 0.5070(3) 0.0483(9) 0.095(3) Uani 1 1 d . .
C10 C 0.9601(10) 0.1380(3) 0.0568(7) 0.068(2) Uani 1 1 d . .
H10 H 0.9459 0.1149 0.1179 0.082 Uiso 1 1 calc R U
C11 C 0.9352(8) 0.1885(2) 0.0712(5) 0.0495(16) Uani 1 1 d . .
H11 H 0.9029 0.2009 0.1410 0.059 Uiso 1 1 calc R U
C12 C 0.9295(9) 0.2798(2) 0.0057(5) 0.0506(17) Uani 1 1 d . .
C14 C 1.1143(11) 0.3845(2) 0.0632(7) 0.066(2) Uani 1 1 d . .
C15 C 1.1111(9) 0.4426(2) 0.0795(5) 0.0503(17) Uani 1 1 d . .
C16 C 1.2058(11) 0.4666(2) 0.1750(6) 0.062(2) Uani 1 1 d . .
H16 H 1.2755 0.4464 0.2350 0.074 Uiso 1 1 calc R U
C17 C 1.2017(11) 0.5198(2) 0.1856(5) 0.061(2) Uani 1 1 d . .
H17 H 1.2734 0.5357 0.2517 0.074 Uiso 1 1 calc R U
C18 C 1.1004(9) 0.5499(2) 0.1064(5) 0.0513(17) Uani 1 1 d . .
C19 C 1.0962(11) 0.6068(3) 0.1192(7) 0.065(2) Uani 1 1 d . .
C20 C 1.0088(14) 0.2051(2) -0.1149(7) 0.090(3) Uani 1 1 d . .
H20 H 1.0372 0.2274 -0.1738 0.108 Uiso 1 1 calc R U
C21 C 1.0184(10) 0.1490(2) -0.1240(6) 0.0617(19) Uani 1 1 d . .
H21 H 1.0356 0.1349 -0.1962 0.074 Uiso 1 1 calc R U
C22 C 0.9998(8) 0.4720(2) -0.0066(5) 0.0437(15) Uani 1 1 d . .
C27 C 0.9572(9) 0.2243(2) -0.0183(5) 0.0523(17) Uani 1 1 d . .
N2 N 1.0269(9) 0.36485(18) -0.0333(5) 0.0651(18) Uani 1 1 d . .
N7 N 1.0057(9) 0.11741(19) -0.0433(6) 0.0720(18) Uani 1 1 d . .
N8 N 1.0244(11) 0.31088(19) -0.0591(5) 0.090(2) Uani 1 1 d . .
H8 H 1.0794 0.2979 -0.1126 0.108 Uiso 1 1 calc R U
O0AA O 1.1854(9) 0.62976(18) 0.2061(5) 0.0890(19) Uani 1 1 d . .
O1AA O 1.2044(8) 0.35708(17) 0.1401(4) 0.0783(16) Uani 1 1 d . .
O3 O 0.8415(8) 0.29666(15) 0.0712(4) 0.0729(17) Uani 1 1 d . .

loop_
_atom_site_aniso_label
_atom_site_aniso_U_11
_atom_site_aniso_U_22
_atom_site_aniso_U_33
_atom_site_aniso_U_23
_atom_site_aniso_U_13
_atom_site_aniso_U_12
C0AA 0.067(7) 0.080(6) 0.178(11) -0.027(7) 0.083(7) -0.020(5)
C1AA 0.069(7) 0.072(7) 0.256(16) -0.057(9) 0.071(9) -0.037(6)
C2 0.133(11) 0.106(8) 0.148(10) 0.009(7) 0.070(8) -0.049(7)
C2AA 0.091(7) 0.056(5) 0.173(10) 0.012(6) 0.035(6) -0.014(5)
C3AA 0.065(6) 0.032(4) 0.244(13) 0.011(6) 0.087(7) 0.002(4)
C4AA 0.127(10) 0.057(5) 0.176(11) 0.002(6) 0.100(9) 0.000(5)
C6 0.076(8) 0.061(6) 0.249(14) 0.044(8) 0.101(9) 0.023(5)
C8 0.104(8) 0.051(5) 0.151(10) -0.022(5) 0.078(7) -0.022(4)
C10 0.060(5) 0.060(4) 0.091(5) 0.000(4) 0.033(4) -0.004(3)
C11 0.045(4) 0.051(4) 0.060(4) -0.004(3) 0.026(3) -0.003(3)
C12 0.052(4) 0.047(3) 0.048(4) 0.012(3) -0.001(3) -0.004(3)
C14 0.088(6) 0.048(4) 0.075(5) 0.026(4) 0.053(4) 0.019(4)
C15 0.068(5) 0.059(4) 0.033(3) 0.013(3) 0.033(3) 0.006(3)
C16 0.103(6) 0.046(4) 0.050(4) 0.020(3) 0.051(4) 0.013(3)
C17 0.106(6) 0.057(4) 0.026(3) 0.014(3) 0.026(3) 0.026(4)
C18 0.075(5) 0.058(4) 0.032(3) 0.006(3) 0.038(3) 0.007(3)
C19 0.089(6) 0.054(4) 0.067(5) -0.001(4) 0.052(4) -0.002(4)
C20 0.150(9) 0.050(4) 0.090(6) 0.017(4) 0.077(6) 0.013(4)
C21 0.081(5) 0.055(4) 0.057(4) -0.025(3) 0.032(4) -0.022(3)
C22 0.065(4) 0.047(3) 0.031(3) 0.008(3) 0.038(3) -0.005(3)
C27 0.051(4) 0.057(4) 0.052(4) -0.014(3) 0.018(3) -0.011(3)
N2 0.115(5) 0.035(3) 0.054(4) -0.010(3) 0.039(4) 0.002(3)
N7 0.092(5) 0.040(3) 0.092(5) -0.015(3) 0.037(4) -0.004(3)
N8 0.175(8) 0.036(3) 0.071(4) 0.008(3) 0.056(4) -0.006(4)
O0AA 0.143(5) 0.061(3) 0.081(4) -0.010(3) 0.067(4) -0.003(3)
O1AA 0.109(5) 0.057(3) 0.079(3) 0.013(3) 0.042(3) 0.015(3)
O3 0.126(5) 0.051(3) 0.055(3) 0.006(2) 0.054(3) 0.019(3)

loop_
_atom_type_symbol
_atom_type_description
_atom_type_scat_dispersion_real
_atom_type_scat_dispersion_imag
_atom_type_scat_source
C C 0.0033 0.0016 'International Tables Vol C Tables 4.2.6.8 and 6.1.1.4'
N N 0.0061 0.0033 'International Tables Vol C Tables 4.2.6.8 and 6.1.1.4'
O O 0.0106 0.0060 'International Tables Vol C Tables 4.2.6.8 and 6.1.1.4'
H H 0.0000 0.0000 'International Tables Vol C Tables 4.2.6.8 and 6.1.1.4'

loop_
_geom_angle_atom_site_label_1
_geom_angle_atom_site_label_2
_geom_angle_atom_site_label_3
_geom_angle
_geom_angle_site_symmetry_1
_geom_angle_site_symmetry_3
C4AA C0AA C6 127.4(11) . .
C4AA C0AA H0AA 116.3 . .
C6 C0AA H0AA 116.3 . .
C6 C1AA C2AA 116.6(9) . .
C6 C1AA H1AA 121.7 . .
C2AA C1AA H1AA 121.7 . .
C2AA C2 C3AA 109.5(10) 3_665 .
C2AA C2 H2 125.2 3_665 .
C3AA C2 H2 125.2 . .
C1AA C2AA C2 133.5(12) . 3_665
C1AA C2AA H2AA 113.3 . .
C2 C2AA H2AA 113.3 3_665 .
C4AA C3AA C8 116.1(11) . 3_665
C4AA C3AA C2 119.0(10) . .
C8 C3AA C2 124.9(7) 3_665 .
C0AA C4AA C3AA 120.1(12) . .
C0AA C4AA H4AA 120.0 . .
C3AA C4AA H4AA 120.0 . .
C1AA C6 C8 124.1(10) . .
C1AA C6 C0AA 128.2(11) . .
C8 C6 C0AA 107.7(12) . .
C8 C8 C3AA 122.4(10) 3_665 3_665
C8 C8 C6 126.1(13) 3_665 .
C3AA C8 C6 111.3(10) 3_665 .
C11 C10 N7 123.0(7) . .
C11 C10 H10 118.5 . .
N7 C10 H10 118.5 . .
C10 C11 C27 119.9(6) . .
C10 C11 H11 120.1 . .
C27 C11 H11 120.1 . .
O3 C12 N8 123.5(6) . .
O3 C12 C27 126.3(6) . .
N8 C12 C27 110.2(6) . .
O1AA C14 N2 122.0(6) . .
O1AA C14 C15 119.4(8) . .
N2 C14 C15 118.5(6) . .
C16 C15 C22 119.9(6) . .
C16 C15 C14 122.4(6) . .
C22 C15 C14 117.6(6) . .
C15 C16 C17 120.6(6) . .
C15 C16 H16 119.7 . .
C17 C16 H16 119.7 . .
C18 C17 C16 122.2(7) . .
C18 C17 H17 118.9 . .
C16 C17 H17 118.9 . .
C17 C18 C22 120.2(6) . 3_765
C17 C18 C19 121.7(7) . .
C22 C18 C19 118.1(6) 3_765 .
O0AA C19 N2 120.6(6) . 3_765
O0AA C19 C18 122.0(7) . .
N2 C19 C18 117.1(7) 3_765 .
C27 C20 C21 116.7(6) . .
C27 C20 H20 121.6 . .
C21 C20 H20 121.6 . .
N7 C21 C20 125.0(6) . .
N7 C21 H21 117.5 . .
C20 C21 H21 117.5 . .
C18 C22 C15 123.0(6) 3_765 .
C18 C22 C22 118.9(7) 3_765 3_765
C15 C22 C22 117.9(7) . 3_765
C20 C27 C11 118.0(6) . .
C20 C27 C12 125.7(6) . .
C11 C27 C12 116.2(5) . .
C14 N2 N8 123.3(6) . .
C14 N2 C19 124.8(6) . 3_765
N8 N2 C19 111.5(6) . 3_765
C21 N7 C10 116.9(5) . .
C12 N8 N2 115.7(6) . .
C12 N8 H8 122.1 . .
N2 N8 H8 122.1 . .

loop_
_geom_bond_atom_site_label_1
_geom_bond_atom_site_label_2
_geom_bond_distance
_geom_bond_site_symmetry_2
C0AA C4AA 1.303(14) .
C0AA C6 1.543(16) .
C0AA H0AA 0.9500 .
C1AA C6 1.319(17) .
C1AA C2AA 1.323(16) .
C1AA H1AA 0.9500 .
C2 C2AA 1.346(14) 3_665
C2 C3AA 1.463(15) .
C2 H2 0.9500 .
C2AA C2 1.346(14) 3_665
C2AA H2AA 0.9500 .
C3AA C4AA 1.462(12) .
C3AA C8 1.463(15) 3_665
C4AA H4AA 0.9500 .
C6 C8 1.493(14) .
C8 C8 1.31(2) 3_665
C8 C3AA 1.463(15) 3_665
C10 C11 1.324(8) .
C10 N7 1.385(9) .
C10 H10 0.9500 .
C11 C27 1.425(8) .
C11 H11 0.9500 .
C12 O3 1.187(7) .
C12 N8 1.389(8) .
C12 C27 1.474(9) .
C14 O1AA 1.242(8) .
C14 N2 1.300(10) .
C14 C15 1.502(9) .
C15 C16 1.357(9) .
C15 C22 1.407(8) .
C16 C17 1.370(9) .
C16 H16 0.9500 .
C17 C18 1.334(9) .
C17 H17 0.9500 .
C18 C22 1.387(8) 3_765
C18 C19 1.468(9) .
C19 O0AA 1.257(9) .
C19 N2 1.434(10) 3_765
C20 C27 1.355(9) .
C20 C21 1.444(9) .
C20 H20 0.9500 .
C21 N7 1.262(8) .
C21 H21 0.9500 .
C22 C18 1.387(8) 3_765
C22 C22 1.443(11) 3_765
N2 N8 1.416(7) .
N2 C19 1.434(10) 3_765
N8 H8 0.8800 .

loop_
_geom_torsion_atom_site_label_1
_geom_torsion_atom_site_label_2
_geom_torsion_atom_site_label_3
_geom_torsion_atom_site_label_4
_geom_torsion
_geom_torsion_site_symmetry_1
_geom_torsion_site_symmetry_4
C6 C1AA C2AA C2 2.7(19) . 3_665
C2AA C2 C3AA C4AA 178.2(8) 3_665 .
C2AA C2 C3AA C8 -3.7(13) 3_665 3_665
C6 C0AA C4AA C3AA 1.7(14) . .
C8 C3AA C4AA C0AA -0.1(12) 3_665 .
C2 C3AA C4AA C0AA 178.1(9) . .
C2AA C1AA C6 C8 -2.5(16) . .
C2AA C1AA C6 C0AA 179.6(8) . .
C4AA C0AA C6 C1AA 178.6(11) . .
C4AA C0AA C6 C8 0.5(12) . .
C1AA C6 C8 C8 176.9(12) . 3_665
C0AA C6 C8 C8 -4.9(15) . 3_665
C1AA C6 C8 C3AA 3.2(13) . 3_665
C0AA C6 C8 C3AA -178.6(7) . 3_665
N7 C10 C11 C27 -0.6(11) . .
O1AA C14 C15 C16 1.0(9) . .
N2 C14 C15 C16 -176.6(6) . .
O1AA C14 C15 C22 -176.6(6) . .
N2 C14 C15 C22 5.8(9) . .
C22 C15 C16 C17 -3.6(9) . .
C14 C15 C16 C17 178.9(6) . .
C15 C16 C17 C18 2.8(10) . .
C16 C17 C18 C22 -2.8(10) . 3_765
C16 C17 C18 C19 179.5(6) . .
C17 C18 C19 O0AA -1.1(10) . .
C22 C18 C19 O0AA -178.8(6) 3_765 .
C17 C18 C19 N2 -175.7(6) . 3_765
C22 C18 C19 N2 6.6(8) 3_765 3_765
C27 C20 C21 N7 -9.8(13) . .
C16 C15 C22 C18 179.9(6) . 3_765
C14 C15 C22 C18 -2.5(8) . 3_765
C16 C15 C22 C22 4.2(9) . 3_765
C14 C15 C22 C22 -178.1(6) . 3_765
C21 C20 C27 C11 6.5(12) . .
C21 C20 C27 C12 -176.7(7) . .
C10 C11 C27 C20 -2.0(10) . .
C10 C11 C27 C12 -179.2(6) . .
O3 C12 C27 C20 158.6(8) . .
N8 C12 C27 C20 -22.3(10) . .
O3 C12 C27 C11 -24.5(10) . .
N8 C12 C27 C11 154.7(6) . .
O1AA C14 N2 N8 0.8(11) . .
C15 C14 N2 N8 178.4(6) . .
O1AA C14 N2 C19 172.2(6) . 3_765
C15 C14 N2 C19 -10.2(10) . 3_765
C20 C21 N7 C10 7.3(12) . .
C11 C10 N7 C21 -2.0(11) . .
O3 C12 N8 N2 6.7(11) . .
C27 C12 N8 N2 -172.5(6) . .
C14 N2 N8 C12 70.0(10) . .
C19 N2 N8 C12 -102.3(7) 3_765 .

loop_
_platon_squeeze_void_nr
_platon_squeeze_void_average_x
_platon_squeeze_void_average_y
_platon_squeeze_void_average_z
_platon_squeeze_void_volume
_platon_squeeze_void_count_electrons
_platon_squeeze_void_content
1 -0.247 0.011 -0.022 802 300 ' '
